data_1505025
loop_
_publ_author_name
'Vock, Carsten A.'
'Ang, Wee Han'
'Scolaro, Claudine'
'Phillips, Andrew D.'
'Lagopoulos, Lucienne'
'Juillerat-Jeanneret, Lucienne'
'Sava, Gianni'
'Scopelliti, Rosario'
'Dyson, Paul J.'

_publ_section_title
;
 Development of ruthenium antitumor drugs that overcome multidrug
 resistance mechanisms.
;
_journal_issue 9
_journal_name_full 'Journal of medicinal chemistry'
_journal_page_first 2166
_journal_page_last 2175
_journal_paper_doi 10.1021/jm070039f
_journal_volume 50
_journal_year 2007
_chemical_compound_source 'synthesis as described'
_chemical_formula_sum 'C27 H26 Cl2 N2 Ru'
_chemical_formula_weight 550.47
_chemical_name_common '[p-CymRuCl(anthraimid)2]BPh4'
_chemical_name_systematic
; 
 ? 
;
_space_group_IT_number 14
_symmetry_cell_setting monoclinic
_symmetry_Int_Tables_number 14
_symmetry_space_group_name_Hall '-P 2ybc'
_symmetry_space_group_name_H-M 'P 1 21/c 1'
_atom_sites_solution_hydrogens geom
_atom_sites_solution_primary direct
_atom_sites_solution_secondary difmap
_audit_creation_method SHELXL-97
_cell_angle_alpha 90.00
_cell_angle_beta 117.502(9)
_cell_angle_gamma 90.00
_cell_formula_units_Z 4
_cell_length_a 14.340(2)
_cell_length_b 12.4234(15)
_cell_length_c 15.1560(17)
_cell_measurement_reflns_used 58
_cell_measurement_temperature 100(2)
_cell_measurement_theta_max 20.364
_cell_measurement_theta_min 3.114
_cell_volume 2394.9(6)
_computing_cell_refinement 'Dirax/lsq (Duisenberg & Schreurs, 1989-2000)'
_computing_data_collection 'Collect (Hooft, 2000) '
_computing_data_reduction 'EvalCCD (Duisenberg & Schreurs 1990-2000)'
_computing_molecular_graphics 'ORTEPIII for Windows (Farrugia, 1997)'
_computing_publication_material 'WINGX (Farrugia, 1999)'
_computing_structure_refinement 'SHELXL-97 (Sheldrick, 1997)'
_computing_structure_solution 'SHELXS-97 (Sheldrick, 1990)'
_diffrn_ambient_temperature 100(2)
_diffrn_detector_area_resol_mean 9
_diffrn_measured_fraction_theta_full 0.989
_diffrn_measured_fraction_theta_max 0.989
_diffrn_measurement_device_type 'Bruker KappaCCD w/ApexII CCD'
_diffrn_measurement_method 'phi and omega scans'
_diffrn_radiation_monochromator graphite
_diffrn_radiation_source 'fine-focus sealed tube'
_diffrn_radiation_type MoK\a
_diffrn_radiation_wavelength 0.71073
_diffrn_reflns_av_R_equivalents 0.1261
_diffrn_reflns_av_sigmaI/netI 0.0857
_diffrn_reflns_limit_h_max 15
_diffrn_reflns_limit_h_min -17
_diffrn_reflns_limit_k_max 14
_diffrn_reflns_limit_k_min -14
_diffrn_reflns_limit_l_max 18
_diffrn_reflns_limit_l_min -18
_diffrn_reflns_number 19602
_diffrn_reflns_theta_full 25.00
_diffrn_reflns_theta_max 25.03
_diffrn_reflns_theta_min 3.03
_diffrn_standards_decay_% 0
_exptl_absorpt_coefficient_mu 0.896
_exptl_absorpt_correction_T_max 0.407594
_exptl_absorpt_correction_T_min 0.407594
_exptl_absorpt_correction_type multi-scan
_exptl_absorpt_process_details
;
 SADABS 2.03 (Bruker, 2001)
;
_exptl_crystal_colour orange
_exptl_crystal_density_diffrn 1.527
_exptl_crystal_density_method 'not measured'
_exptl_crystal_description block
_exptl_crystal_F_000 1120
_exptl_crystal_size_max 0.255
_exptl_crystal_size_mid 0.237
_exptl_crystal_size_min 0.132
_refine_diff_density_max 0.805
_refine_diff_density_min -0.685
_refine_diff_density_rms 0.146
_refine_ls_extinction_method none
_refine_ls_goodness_of_fit_ref 1.086
_refine_ls_hydrogen_treatment constr
_refine_ls_matrix_type full
_refine_ls_number_parameters 292
_refine_ls_number_reflns 4188
_refine_ls_number_restraints 0
_refine_ls_restrained_S_all 1.086
_refine_ls_R_factor_all 0.0915
_refine_ls_R_factor_gt 0.0548
_refine_ls_shift/su_max 0.000
_refine_ls_shift/su_mean 0.000
_refine_ls_structure_factor_coef Fsqd
_refine_ls_weighting_details 'calc w=1/[\s^2^(Fo^2^)+(0.0590P)^2^+3.4334P] where P=(Fo^2^+2Fc^2^)/3'
_refine_ls_weighting_scheme calc
_refine_ls_wR_factor_gt 0.1230
_refine_ls_wR_factor_ref 0.1433
_reflns_number_gt 2925
_reflns_number_total 4188
_reflns_threshold_expression I>2/s(I)
_cod_data_source_file jm070039fsi20070111_083313.cif
_cod_data_source_block pd318
_cod_original_cell_volume 2395.0(6)
_cod_database_code 1505025

loop_
_symmetry_equiv_pos_as_xyz
'x, y, z'
'-x, y+1/2, -z+1/2'
'-x, -y, -z'
'x, -y-1/2, z-1/2'

loop_
_atom_site_label
_atom_site_type_symbol
_atom_site_fract_x
_atom_site_fract_y
_atom_site_fract_z
_atom_site_U_iso_or_equiv
_atom_site_adp_type
_atom_site_occupancy
_atom_site_symmetry_multiplicity
_atom_site_calc_flag
_atom_site_refinement_flags
C1 C 0.2728(4) 0.4168(5) -0.8475(4) 0.0299(14) Uani 1 1 d .
H1 H 0.2503 0.4626 -0.9038 0.036 Uiso 1 1 calc R
Ru1 Ru 0.49128(4) 0.40965(4) -0.83817(3) 0.02603(18) Uani 1 1 d .
Cl1 Cl 0.41091(11) 0.58613(13) -0.88655(10) 0.0301(4) Uani 1 1 d .
Cl2 Cl 0.36265(11) 0.34306(13) -1.00055(10) 0.0330(4) Uani 1 1 d .
N1 N 0.3697(4) 0.3783(4) -0.7970(3) 0.0272(11) Uani 1 1 d .
N2 N 0.2108(4) 0.3827(4) -0.8084(3) 0.0287(12) Uani 1 1 d .
C2 C 0.3684(5) 0.3158(5) -0.7224(4) 0.0292(14) Uani 1 1 d .
H2A H 0.4268 0.2768 -0.6745 0.035 Uiso 1 1 calc R
C3 C 0.2719(5) 0.3180(5) -0.7274(4) 0.0313(14) Uani 1 1 d .
H3A H 0.2503 0.2826 -0.6843 0.038 Uiso 1 1 calc R
C4 C 0.0983(4) 0.4020(5) -0.8499(4) 0.0289(13) Uani 1 1 d .
C5 C 0.0622(5) 0.4687(5) -0.7963(4) 0.0330(15) Uani 1 1 d .
C6 C 0.1303(5) 0.5265(6) -0.7079(4) 0.0407(17) Uani 1 1 d .
H6A H 0.2043 0.5192 -0.6812 0.049 Uiso 1 1 calc R
C7 C 0.0899(6) 0.5918(6) -0.6619(5) 0.0500(19) Uani 1 1 d .
H7A H 0.1361 0.6314 -0.6046 0.060 Uiso 1 1 calc R
C8 C -0.0211(6) 0.6015(7) -0.6987(5) 0.053(2) Uani 1 1 d .
H8A H -0.0481 0.6455 -0.6645 0.064 Uiso 1 1 calc R
C9 C -0.0884(5) 0.5483(6) -0.7821(5) 0.0430(17) Uani 1 1 d .
H9A H -0.1620 0.5568 -0.8061 0.052 Uiso 1 1 calc R
C10 C -0.0504(5) 0.4792(6) -0.8351(4) 0.0356(16) Uani 1 1 d .
C11 C -0.1188(5) 0.4264(5) -0.9210(4) 0.0337(15) Uani 1 1 d .
H11A H -0.1925 0.4327 -0.9444 0.040 Uiso 1 1 calc R
C12 C -0.0799(5) 0.3629(5) -0.9747(4) 0.0319(15) Uani 1 1 d .
C13 C -0.1503(5) 0.3077(6) -1.0649(5) 0.0402(17) Uani 1 1 d .
H13A H -0.2241 0.3137 -1.0888 0.048 Uiso 1 1 calc R
C14 C -0.1128(5) 0.2477(6) -1.1158(5) 0.0438(17) Uani 1 1 d .
H14A H -0.1601 0.2107 -1.1744 0.053 Uiso 1 1 calc R
C15 C -0.0027(5) 0.2396(6) -1.0818(5) 0.0435(17) Uani 1 1 d .
H15A H 0.0227 0.1982 -1.1189 0.052 Uiso 1 1 calc R
C16 C 0.0664(5) 0.2896(5) -0.9981(4) 0.0342(15) Uani 1 1 d .
H16A H 0.1397 0.2836 -0.9774 0.041 Uiso 1 1 calc R
C17 C 0.0308(4) 0.3515(5) -0.9404(4) 0.0293(14) Uani 1 1 d .
C18 C 0.6304(4) 0.4668(5) -0.7050(4) 0.0317(15) Uani 1 1 d .
C19 C 0.6370(4) 0.4969(5) -0.7942(4) 0.0292(14) Uani 1 1 d .
H19A H 0.6467 0.5704 -0.8051 0.035 Uiso 1 1 calc R
C20 C 0.6292(4) 0.4197(5) -0.8652(4) 0.0302(14) Uani 1 1 d .
H20A H 0.6348 0.4413 -0.9227 0.036 Uiso 1 1 calc R
C21 C 0.6130(5) 0.3083(6) -0.8509(4) 0.0355(15) Uani 1 1 d .
C22 C 0.6041(4) 0.2781(5) -0.7653(4) 0.0316(14) Uani 1 1 d .
H22A H 0.5928 0.2047 -0.7552 0.038 Uiso 1 1 calc R
C23 C 0.6122(4) 0.3575(5) -0.6936(4) 0.0279(14) Uani 1 1 d .
H23A H 0.6050 0.3359 -0.6369 0.034 Uiso 1 1 calc R
C24 C 0.6403(5) 0.5540(6) -0.6310(4) 0.0381(16) Uani 1 1 d .
H24A H 0.6023 0.6194 -0.6692 0.046 Uiso 1 1 calc R
C25 C 0.7557(6) 0.5820(7) -0.5709(5) 0.060(2) Uani 1 1 d .
H25A H 0.7831 0.6074 -0.6157 0.089 Uiso 1 1 calc R
H25B H 0.7948 0.5179 -0.5353 0.089 Uiso 1 1 calc R
H25C H 0.7638 0.6387 -0.5230 0.089 Uiso 1 1 calc R
C26 C 0.5937(6) 0.5218(6) -0.5620(5) 0.052(2) Uani 1 1 d .
H26A H 0.5213 0.4967 -0.6019 0.078 Uiso 1 1 calc R
H26B H 0.5939 0.5841 -0.5223 0.078 Uiso 1 1 calc R
H26C H 0.6359 0.4639 -0.5176 0.078 Uiso 1 1 calc R
C27 C 0.6048(5) 0.2258(5) -0.9269(5) 0.0383(16) Uani 1 1 d .
H27A H 0.5858 0.1559 -0.9097 0.057 Uiso 1 1 calc R
H27B H 0.6725 0.2197 -0.9276 0.057 Uiso 1 1 calc R
H27C H 0.5506 0.2480 -0.9928 0.057 Uiso 1 1 calc R

loop_
_atom_site_aniso_label
_atom_site_aniso_U_11
_atom_site_aniso_U_22
_atom_site_aniso_U_33
_atom_site_aniso_U_23
_atom_site_aniso_U_13
_atom_site_aniso_U_12
C1 0.026(3) 0.031(4) 0.026(3) 0.004(3) 0.006(3) 0.006(3)
Ru1 0.0237(3) 0.0317(3) 0.0176(2) 0.0027(2) 0.00520(19) 0.0029(2)
Cl1 0.0293(8) 0.0327(9) 0.0224(6) 0.0002(6) 0.0069(6) 0.0027(7)
Cl2 0.0325(8) 0.0380(9) 0.0205(6) -0.0018(7) 0.0055(6) -0.0001(7)
N1 0.024(3) 0.032(3) 0.020(2) 0.005(2) 0.005(2) 0.003(2)
N2 0.027(3) 0.033(3) 0.023(2) 0.003(2) 0.008(2) 0.000(2)
C2 0.026(3) 0.032(4) 0.021(3) 0.006(3) 0.004(2) 0.003(3)
C3 0.032(3) 0.038(4) 0.020(3) 0.000(3) 0.008(3) 0.001(3)
C4 0.023(3) 0.032(4) 0.026(3) 0.007(3) 0.007(2) 0.003(3)
C5 0.033(4) 0.035(4) 0.031(3) 0.005(3) 0.014(3) 0.001(3)
C6 0.033(4) 0.052(5) 0.031(3) -0.005(3) 0.010(3) -0.001(4)
C7 0.048(4) 0.058(5) 0.035(3) -0.012(4) 0.012(3) 0.012(4)
C8 0.055(5) 0.064(6) 0.045(4) -0.014(4) 0.027(4) 0.009(4)
C9 0.036(4) 0.050(5) 0.040(4) 0.001(4) 0.015(3) 0.006(4)
C10 0.034(4) 0.044(4) 0.030(3) 0.004(3) 0.016(3) 0.005(3)
C11 0.022(3) 0.041(4) 0.033(3) 0.004(3) 0.008(3) 0.002(3)
C12 0.034(4) 0.029(4) 0.025(3) 0.002(3) 0.007(3) -0.001(3)
C13 0.024(3) 0.047(5) 0.038(3) 0.004(3) 0.004(3) 0.000(3)
C14 0.037(4) 0.046(5) 0.035(3) -0.006(3) 0.005(3) -0.007(4)
C15 0.050(4) 0.040(4) 0.036(3) -0.006(3) 0.017(3) 0.001(4)
C16 0.027(3) 0.037(4) 0.035(3) 0.000(3) 0.012(3) 0.005(3)
C17 0.028(3) 0.025(3) 0.026(3) 0.005(3) 0.004(3) -0.001(3)
C18 0.025(3) 0.043(4) 0.018(3) 0.006(3) 0.002(2) 0.002(3)
C19 0.025(3) 0.034(4) 0.026(3) 0.003(3) 0.009(2) 0.003(3)
C20 0.018(3) 0.047(4) 0.024(3) 0.002(3) 0.008(2) 0.002(3)
C21 0.023(3) 0.043(4) 0.034(3) 0.003(3) 0.008(3) 0.002(3)
C22 0.025(3) 0.034(4) 0.027(3) 0.006(3) 0.004(2) 0.003(3)
C23 0.024(3) 0.034(4) 0.020(3) 0.008(3) 0.005(2) 0.002(3)
C24 0.035(4) 0.045(4) 0.026(3) 0.002(3) 0.006(3) -0.004(3)
C25 0.057(5) 0.071(6) 0.041(4) -0.018(4) 0.015(4) -0.031(5)
C26 0.072(5) 0.050(5) 0.038(4) -0.020(4) 0.030(4) -0.017(4)
C27 0.050(4) 0.031(4) 0.038(3) -0.005(3) 0.023(3) 0.001(3)

loop_
_atom_type_symbol
_atom_type_description
_atom_type_scat_dispersion_real
_atom_type_scat_dispersion_imag
_atom_type_scat_source
C C 0.0033 0.0016 'International Tables Vol C Tables 4.2.6.8 and 6.1.1.4'
H H 0.0000 0.0000 'International Tables Vol C Tables 4.2.6.8 and 6.1.1.4'
N N 0.0061 0.0033 'International Tables Vol C Tables 4.2.6.8 and 6.1.1.4'
Cl Cl 0.1484 0.1585 'International Tables Vol C Tables 4.2.6.8 and 6.1.1.4'
Ru Ru -1.2594 0.8363 'International Tables Vol C Tables 4.2.6.8 and 6.1.1.4'

loop_
_geom_angle_atom_site_label_1
_geom_angle_atom_site_label_2
_geom_angle_atom_site_label_3
_geom_angle
N1 C1 N2 111.2(5)
N1 C1 H1 124.4
N2 C1 H1 124.4
N1 Ru1 C19 143.15(19)
N1 Ru1 C23 91.71(19)
C19 Ru1 C23 68.4(2)
N1 Ru1 C18 107.85(19)
C19 Ru1 C18 38.7(2)
C23 Ru1 C18 37.6(2)
N1 Ru1 C20 170.8(2)
C19 Ru1 C20 37.6(2)
C23 Ru1 C20 80.6(2)
C18 Ru1 C20 68.9(2)
N1 Ru1 C22 103.2(2)
C19 Ru1 C22 80.6(2)
C23 Ru1 C22 38.2(2)
C18 Ru1 C22 68.6(2)
C20 Ru1 C22 67.7(2)
N1 Ru1 C21 134.2(2)
C19 Ru1 C21 68.1(2)
C23 Ru1 C21 68.1(2)
C18 Ru1 C21 81.2(2)
C20 Ru1 C21 37.8(2)
C22 Ru1 C21 37.1(2)
N1 Ru1 Cl1 85.14(14)
C19 Ru1 Cl1 84.10(17)
C23 Ru1 Cl1 128.35(17)
C18 Ru1 Cl1 95.08(18)
C20 Ru1 Cl1 103.58(18)
C22 Ru1 Cl1 163.21(17)
C21 Ru1 Cl1 139.88(17)
N1 Ru1 Cl2 83.93(13)
C19 Ru1 Cl2 130.71(15)
C23 Ru1 Cl2 142.75(17)
C18 Ru1 Cl2 167.96(15)
C20 Ru1 Cl2 99.05(15)
C22 Ru1 Cl2 106.97(16)
C21 Ru1 Cl2 88.79(16)
Cl1 Ru1 Cl2 88.24(5)
C1 N1 C2 105.6(5)
C1 N1 Ru1 122.9(4)
C2 N1 Ru1 131.5(4)
C1 N2 C3 107.2(5)
C1 N2 C4 125.8(5)
C3 N2 C4 126.8(5)
C3 C2 N1 110.2(5)
C3 C2 H2A 124.9
N1 C2 H2A 124.9
C2 C3 N2 105.8(5)
C2 C3 H3A 127.1
N2 C3 H3A 127.1
C17 C4 C5 123.3(5)
C17 C4 N2 118.3(5)
C5 C4 N2 118.4(5)
C4 C5 C6 123.9(6)
C4 C5 C10 117.1(5)
C6 C5 C10 119.1(6)
C7 C6 C5 120.7(6)
C7 C6 H6A 119.7
C5 C6 H6A 119.7
C6 C7 C8 120.7(7)
C6 C7 H7A 119.7
C8 C7 H7A 119.7
C9 C8 C7 120.6(6)
C9 C8 H8A 119.7
C7 C8 H8A 119.7
C8 C9 C10 121.3(6)
C8 C9 H9A 119.3
C10 C9 H9A 119.3
C11 C10 C9 121.4(6)
C11 C10 C5 121.0(6)
C9 C10 C5 117.7(6)
C10 C11 C12 120.5(6)
C10 C11 H11A 119.7
C12 C11 H11A 119.7
C11 C12 C17 120.7(5)
C11 C12 C13 121.3(6)
C17 C12 C13 118.0(6)
C14 C13 C12 121.0(6)
C14 C13 H13A 119.5
C12 C13 H13A 119.5
C13 C14 C15 120.1(6)
C13 C14 H14A 120.0
C15 C14 H14A 120.0
C16 C15 C14 121.4(6)
C16 C15 H15A 119.3
C14 C15 H15A 119.3
C15 C16 C17 120.6(6)
C15 C16 H16A 119.7
C17 C16 H16A 119.7
C4 C17 C16 123.9(6)
C4 C17 C12 117.2(5)
C16 C17 C12 118.9(5)
C23 C18 C19 117.3(6)
C23 C18 C24 123.9(5)
C19 C18 C24 118.8(6)
C23 C18 Ru1 70.1(3)
C19 C18 Ru1 69.4(3)
C24 C18 Ru1 130.1(4)
C20 C19 C18 121.5(6)
C20 C19 Ru1 72.5(3)
C18 C19 Ru1 71.9(3)
C20 C19 H19A 119.2
C18 C19 H19A 119.2
Ru1 C19 H19A 128.7
C19 C20 C21 120.1(5)
C19 C20 Ru1 69.9(3)
C21 C20 Ru1 72.2(3)
C19 C20 H20A 119.9
C21 C20 H20A 119.9
Ru1 C20 H20A 130.5
C22 C21 C20 119.0(6)
C22 C21 C27 120.9(6)
C20 C21 C27 120.1(5)
C22 C21 Ru1 70.4(4)
C20 C21 Ru1 70.0(3)
C27 C21 Ru1 131.5(4)
C21 C22 C23 120.3(6)
C21 C22 Ru1 72.5(4)
C23 C22 Ru1 69.7(3)
C21 C22 H22A 119.9
C23 C22 H22A 119.9
Ru1 C22 H22A 130.6
C18 C23 C22 121.7(5)
C18 C23 Ru1 72.3(3)
C22 C23 Ru1 72.1(3)
C18 C23 H23A 119.1
C22 C23 H23A 119.1
Ru1 C23 H23A 128.9
C25 C24 C18 108.2(6)
C25 C24 C26 110.4(5)
C18 C24 C26 113.3(6)
C25 C24 H24A 108.3
C18 C24 H24A 108.3
C26 C24 H24A 108.3
C24 C25 H25A 109.5
C24 C25 H25B 109.5
H25A C25 H25B 109.5
C24 C25 H25C 109.5
H25A C25 H25C 109.5
H25B C25 H25C 109.5
C24 C26 H26A 109.5
C24 C26 H26B 109.5
H26A C26 H26B 109.5
C24 C26 H26C 109.5
H26A C26 H26C 109.5
H26B C26 H26C 109.5
C21 C27 H27A 109.5
C21 C27 H27B 109.5
H27A C27 H27B 109.5
C21 C27 H27C 109.5
H27A C27 H27C 109.5
H27B C27 H27C 109.5

loop_
_geom_bond_atom_site_label_1
_geom_bond_atom_site_label_2
_geom_bond_distance
C1 N1 1.327(7)
C1 N2 1.345(7)
C1 H1 0.9500
Ru1 N1 2.142(5)
Ru1 C19 2.167(6)
Ru1 C23 2.172(5)
Ru1 C18 2.200(6)
Ru1 C20 2.201(5)
Ru1 C22 2.204(6)
Ru1 C21 2.232(6)
Ru1 Cl1 2.4275(16)
Ru1 Cl2 2.4394(15)
N1 C2 1.378(7)
N2 C3 1.389(7)
N2 C4 1.455(7)
C2 C3 1.351(8)
C2 H2A 0.9500
C3 H3A 0.9500
C4 C17 1.410(8)
C4 C5 1.416(8)
C5 C6 1.434(8)
C5 C10 1.446(8)
C6 C7 1.361(9)
C6 H6A 0.9500
C7 C8 1.429(10)
C7 H7A 0.9500
C8 C9 1.355(10)
C8 H8A 0.9500
C9 C10 1.444(9)
C9 H9A 0.9500
C10 C11 1.381(8)
C11 C12 1.420(9)
C11 H11A 0.9500
C12 C17 1.431(8)
C12 C13 1.443(9)
C13 C14 1.351(9)
C13 H13A 0.9500
C14 C15 1.419(9)
C14 H14A 0.9500
C15 C16 1.348(8)
C15 H15A 0.9500
C16 C17 1.424(8)
C16 H16A 0.9500
C18 C23 1.408(9)
C18 C19 1.448(7)
C18 C24 1.517(9)
C19 C20 1.407(8)
C19 H19A 0.9500
C20 C21 1.436(9)
C20 H20A 0.9500
C21 C22 1.411(8)
C21 C27 1.505(8)
C22 C23 1.433(8)
C22 H22A 0.9500
C23 H23A 0.9500
C24 C25 1.515(9)
C24 C26 1.533(8)
C24 H24A 1.0000
C25 H25A 0.9800
C25 H25B 0.9800
C25 H25C 0.9800
C26 H26A 0.9800
C26 H26B 0.9800
C26 H26C 0.9800
C27 H27A 0.9800
C27 H27B 0.9800
C27 H27C 0.9800

loop_
_geom_torsion_atom_site_label_1
_geom_torsion_atom_site_label_2
_geom_torsion_atom_site_label_3
_geom_torsion_atom_site_label_4
_geom_torsion
N2 C1 N1 C2 0.5(7)
N2 C1 N1 Ru1 178.0(4)
C19 Ru1 N1 C1 109.3(5)
C23 Ru1 N1 C1 164.2(5)
C18 Ru1 N1 C1 129.7(5)
C22 Ru1 N1 C1 -158.9(5)
C21 Ru1 N1 C1 -135.2(5)
Cl1 Ru1 N1 C1 35.9(4)
Cl2 Ru1 N1 C1 -52.9(4)
C19 Ru1 N1 C2 -73.9(6)
C23 Ru1 N1 C2 -19.0(5)
C18 Ru1 N1 C2 -53.6(6)
C22 Ru1 N1 C2 17.9(5)
C21 Ru1 N1 C2 41.6(6)
Cl1 Ru1 N1 C2 -147.3(5)
Cl2 Ru1 N1 C2 123.9(5)
N1 C1 N2 C3 0.0(7)
N1 C1 N2 C4 -174.5(5)
C1 N1 C2 C3 -0.8(7)
Ru1 N1 C2 C3 -178.0(4)
N1 C2 C3 N2 0.8(7)
C1 N2 C3 C2 -0.5(7)
C4 N2 C3 C2 174.0(6)
C1 N2 C4 C17 67.9(8)
C3 N2 C4 C17 -105.6(7)
C1 N2 C4 C5 -113.3(7)
C3 N2 C4 C5 73.2(8)
C17 C4 C5 C6 -175.4(6)
N2 C4 C5 C6 5.8(9)
C17 C4 C5 C10 3.7(9)
N2 C4 C5 C10 -175.0(5)
C4 C5 C6 C7 178.0(7)
C10 C5 C6 C7 -1.2(10)
C5 C6 C7 C8 2.1(11)
C6 C7 C8 C9 -2.1(12)
C7 C8 C9 C10 1.1(11)
C8 C9 C10 C11 -178.9(7)
C8 C9 C10 C5 -0.2(10)
C4 C5 C10 C11 -0.4(9)
C6 C5 C10 C11 178.9(6)
C4 C5 C10 C9 -179.0(6)
C6 C5 C10 C9 0.2(9)
C9 C10 C11 C12 177.0(6)
C5 C10 C11 C12 -1.7(9)
C10 C11 C12 C17 0.5(9)
C10 C11 C12 C13 -179.6(6)
C11 C12 C13 C14 179.8(6)
C17 C12 C13 C14 -0.4(10)
C12 C13 C14 C15 -1.2(11)
C13 C14 C15 C16 1.1(11)
C14 C15 C16 C17 0.6(10)
C5 C4 C17 C16 176.0(6)
N2 C4 C17 C16 -5.3(9)
C5 C4 C17 C12 -4.8(9)
N2 C4 C17 C12 173.9(5)
C15 C16 C17 C4 177.0(6)
C15 C16 C17 C12 -2.2(9)
C11 C12 C17 C4 2.6(9)
C13 C12 C17 C4 -177.2(6)
C11 C12 C17 C16 -178.1(6)
C13 C12 C17 C16 2.0(9)
N1 Ru1 C18 C23 68.4(4)
C19 Ru1 C18 C23 -131.1(5)
C20 Ru1 C18 C23 -102.4(4)
C22 Ru1 C18 C23 -29.0(3)
C21 Ru1 C18 C23 -65.3(4)
Cl1 Ru1 C18 C23 155.0(3)
Cl2 Ru1 C18 C23 -99.4(8)
N1 Ru1 C18 C19 -160.5(3)
C23 Ru1 C18 C19 131.1(5)
C20 Ru1 C18 C19 28.6(4)
C22 Ru1 C18 C19 102.0(4)
C21 Ru1 C18 C19 65.8(4)
Cl1 Ru1 C18 C19 -74.0(3)
Cl2 Ru1 C18 C19 31.6(11)
N1 Ru1 C18 C24 -49.6(6)
C19 Ru1 C18 C24 110.9(7)
C23 Ru1 C18 C24 -118.1(7)
C20 Ru1 C18 C24 139.5(6)
C22 Ru1 C18 C24 -147.1(6)
C21 Ru1 C18 C24 176.6(6)
Cl1 Ru1 C18 C24 36.9(6)
Cl2 Ru1 C18 C24 142.5(6)
C23 C18 C19 C20 -2.2(8)
C24 C18 C19 C20 179.5(5)
Ru1 C18 C19 C20 -55.2(5)
C23 C18 C19 Ru1 52.9(5)
C24 C18 C19 Ru1 -125.4(5)
N1 Ru1 C19 C20 164.8(3)
C23 Ru1 C19 C20 103.2(4)
C18 Ru1 C19 C20 132.8(5)
C22 Ru1 C19 C20 65.4(4)
C21 Ru1 C19 C20 29.0(3)
Cl1 Ru1 C19 C20 -121.4(3)
Cl2 Ru1 C19 C20 -38.9(4)
N1 Ru1 C19 C18 32.0(5)
C23 Ru1 C19 C18 -29.6(4)
C20 Ru1 C19 C18 -132.8(5)
C22 Ru1 C19 C18 -67.4(4)
C21 Ru1 C19 C18 -103.8(4)
Cl1 Ru1 C19 C18 105.7(4)
Cl2 Ru1 C19 C18 -171.7(3)
C18 C19 C20 C21 0.9(8)
Ru1 C19 C20 C21 -54.0(5)
C18 C19 C20 Ru1 54.9(5)
N1 Ru1 C20 C19 -100.5(13)
C23 Ru1 C20 C19 -66.6(4)
C18 Ru1 C20 C19 -29.4(3)
C22 Ru1 C20 C19 -104.1(4)
C21 Ru1 C20 C19 -132.7(5)
Cl1 Ru1 C20 C19 60.8(3)
Cl2 Ru1 C20 C19 151.2(3)
N1 Ru1 C20 C21 32.3(14)
C19 Ru1 C20 C21 132.7(5)
C23 Ru1 C20 C21 66.2(4)
C18 Ru1 C20 C21 103.3(4)
C22 Ru1 C20 C21 28.6(3)
Cl1 Ru1 C20 C21 -166.5(3)
Cl2 Ru1 C20 C21 -76.1(3)
C19 C20 C21 C22 0.5(8)
Ru1 C20 C21 C22 -52.4(5)
C19 C20 C21 C27 180.0(5)
Ru1 C20 C21 C27 127.1(5)
C19 C20 C21 Ru1 52.9(5)
N1 Ru1 C21 C22 -40.5(5)
C19 Ru1 C21 C22 103.8(4)
C23 Ru1 C21 C22 29.3(4)
C18 Ru1 C21 C22 65.9(4)
C20 Ru1 C21 C22 132.7(5)
Cl1 Ru1 C21 C22 153.4(3)
Cl2 Ru1 C21 C22 -120.8(3)
N1 Ru1 C21 C20 -173.2(3)
C19 Ru1 C21 C20 -28.9(3)
C23 Ru1 C21 C20 -103.4(4)
C18 Ru1 C21 C20 -66.8(3)
C22 Ru1 C21 C20 -132.7(5)
Cl1 Ru1 C21 C20 20.7(5)
Cl2 Ru1 C21 C20 106.5(3)
N1 Ru1 C21 C27 73.9(6)
C19 Ru1 C21 C27 -141.8(6)
C23 Ru1 C21 C27 143.6(7)
C18 Ru1 C21 C27 -179.7(6)
C20 Ru1 C21 C27 -113.0(7)
C22 Ru1 C21 C27 114.3(8)
Cl1 Ru1 C21 C27 -92.3(6)
Cl2 Ru1 C21 C27 -6.5(6)
C20 C21 C22 C23 -0.5(8)
C27 C21 C22 C23 180.0(5)
Ru1 C21 C22 C23 -52.7(5)
C20 C21 C22 Ru1 52.2(5)
C27 C21 C22 Ru1 -127.3(6)
N1 Ru1 C22 C21 151.4(4)
C19 Ru1 C22 C21 -66.0(4)
C23 Ru1 C22 C21 -132.9(5)
C18 Ru1 C22 C21 -104.3(4)
C20 Ru1 C22 C21 -29.1(4)
Cl1 Ru1 C22 C21 -90.3(6)
Cl2 Ru1 C22 C21 63.9(4)
N1 Ru1 C22 C23 -75.7(3)
C19 Ru1 C22 C23 66.9(3)
C18 Ru1 C22 C23 28.6(3)
C20 Ru1 C22 C23 103.7(4)
C21 Ru1 C22 C23 132.9(5)
Cl1 Ru1 C22 C23 42.5(7)
Cl2 Ru1 C22 C23 -163.3(3)
C19 C18 C23 C22 2.2(8)
C24 C18 C23 C22 -179.6(5)
Ru1 C18 C23 C22 54.8(5)
C19 C18 C23 Ru1 -52.6(5)
C24 C18 C23 Ru1 125.6(6)
C21 C22 C23 C18 -0.9(9)
Ru1 C22 C23 C18 -54.9(5)
C21 C22 C23 Ru1 54.0(5)
N1 Ru1 C23 C18 -117.7(3)
C19 Ru1 C23 C18 30.5(3)
C20 Ru1 C23 C18 67.5(4)
C22 Ru1 C23 C18 133.1(5)
C21 Ru1 C23 C18 104.6(4)
Cl1 Ru1 C23 C18 -32.5(4)
Cl2 Ru1 C23 C18 160.1(3)
N1 Ru1 C23 C22 109.3(3)
C19 Ru1 C23 C22 -102.6(4)
C18 Ru1 C23 C22 -133.1(5)
C20 Ru1 C23 C22 -65.6(4)
C21 Ru1 C23 C22 -28.4(3)
Cl1 Ru1 C23 C22 -165.6(3)
Cl2 Ru1 C23 C22 27.1(5)
C23 C18 C24 C25 103.7(7)
C19 C18 C24 C25 -78.1(7)
Ru1 C18 C24 C25 -164.6(5)
C23 C18 C24 C26 -19.1(9)
C19 C18 C24 C26 159.1(6)
Ru1 C18 C24 C26 72.6(7)
